data_4106144
loop_
_publ_author_name
'Hongping Wu'
'Shilie Pan'
'Kenneth R. Poeppelmeier'
'Hongyi Li'
'Dianzeng Jia'
'Zhaohui Chen'
'Xiaoyun Fan'
'Yun Yang'
'James M. Rondinelli'
'Haosu Luo'

_publ_section_title
;
 K3B6O10Cl: A New Structure Analogous to Perovskite with a Large Second
 Harmonic Generation Response and Deep UV Absorption Edge
;
_journal_name_full 'Journal of the American Chemical Society'
_journal_page_first 7786
_journal_page_last 7790
_journal_paper_doi 10.1021/ja111083x
_journal_volume 133
_journal_year 2011
_chemical_formula_sum 'B6 Cl K3 O10'
_chemical_formula_weight 377.61
_chemical_name_systematic
; 
 ? 
;
_space_group_IT_number 160
_symmetry_cell_setting rhombohedral
_symmetry_space_group_name_Hall 'R 3 -2"'
_symmetry_space_group_name_H-M 'R 3 m :H'
_atom_sites_solution_primary direct
_atom_sites_solution_secondary difmap
_audit_creation_method SHELXL-97
_cell_angle_alpha 90.00
_cell_angle_beta 90.00
_cell_angle_gamma 120.00
_cell_formula_units_Z 3
_cell_length_a 10.0624(14)
_cell_length_b 10.0624(14)
_cell_length_c 8.8361(18)
_cell_measurement_temperature 293(2)
_cell_volume 774.8(2)
_computing_cell_refinement 'Bruker SMART'
_computing_data_collection 'Bruker SMART'
_computing_data_reduction 'Bruker SAINT'
_computing_molecular_graphics 'Bruker SHELXTL'
_computing_publication_material 'Bruker SHELXTL'
_computing_structure_refinement 'SHELXL-97 (Sheldrick, 1997)'
_computing_structure_solution 'SHELXS-97 (Sheldrick, 1990)'
_diffrn_ambient_temperature 293(2)
_diffrn_measured_fraction_theta_full 1.000
_diffrn_measured_fraction_theta_max 1.000
_diffrn_measurement_device_type 'CCD area detector'
_diffrn_measurement_method 'phi and omega scans'
_diffrn_radiation_monochromator graphite
_diffrn_radiation_source 'fine-focus sealed tube'
_diffrn_radiation_type MoK\a
_diffrn_radiation_wavelength 0.71073
_diffrn_reflns_av_R_equivalents 0.0274
_diffrn_reflns_av_sigmaI/netI 0.0240
_diffrn_reflns_limit_h_max 13
_diffrn_reflns_limit_h_min -12
_diffrn_reflns_limit_k_max 12
_diffrn_reflns_limit_k_min -13
_diffrn_reflns_limit_l_max 11
_diffrn_reflns_limit_l_min -11
_diffrn_reflns_number 2606
_diffrn_reflns_theta_full 27.48
_diffrn_reflns_theta_max 27.48
_diffrn_reflns_theta_min 3.28
_exptl_absorpt_coefficient_mu 1.623
_exptl_absorpt_correction_type none
_exptl_crystal_colour colorless
_exptl_crystal_density_diffrn 2.428
_exptl_crystal_description block
_exptl_crystal_F_000 552
_exptl_crystal_size_max 0.23
_exptl_crystal_size_mid 0.2
_exptl_crystal_size_min 0.18
_refine_diff_density_max 0.177
_refine_diff_density_min -0.188
_refine_diff_density_rms 0.045
_refine_ls_abs_structure_details 'Flack H D (1983), Acta Cryst. A39, 876-881'
_refine_ls_abs_structure_Flack -0.03(4)
_refine_ls_extinction_coef 0.066(2)
_refine_ls_extinction_expression Fc^*^=kFc[1+0.001xFc^2^\l^3^/sin(2\q)]^-1/4^
_refine_ls_extinction_method SHELXL
_refine_ls_goodness_of_fit_ref 1.188
_refine_ls_matrix_type full
_refine_ls_number_parameters 41
_refine_ls_number_reflns 474
_refine_ls_number_restraints 1
_refine_ls_restrained_S_all 1.187
_refine_ls_R_factor_all 0.0143
_refine_ls_R_factor_gt 0.0138
_refine_ls_shift/su_max 0.000
_refine_ls_shift/su_mean 0.000
_refine_ls_structure_factor_coef Fsqd
_refine_ls_weighting_details 'calc w=1/[\s^2^(Fo^2^)+(0.0129P)^2^+0.1902P] where P=(Fo^2^+2Fc^2^)/3'
_refine_ls_weighting_scheme calc
_refine_ls_wR_factor_gt 0.0320
_refine_ls_wR_factor_ref 0.0323
_reflns_number_gt 468
_reflns_number_total 474
_reflns_threshold_expression >2sigma(I)
_cod_data_source_file ja111083x_si_002.cif
_cod_data_source_block whp
_cod_original_sg_symbol_H-M 'R 3 m'
_cod_database_code 4106144

loop_
_symmetry_equiv_pos_as_xyz
'x, y, z'
'-y, x-y, z'
'-x+y, -x, z'
'-y, -x, z'
'-x+y, y, z'
'x, x-y, z'
'x+2/3, y+1/3, z+1/3'
'-y+2/3, x-y+1/3, z+1/3'
'-x+y+2/3, -x+1/3, z+1/3'
'-y+2/3, -x+1/3, z+1/3'
'-x+y+2/3, y+1/3, z+1/3'
'x+2/3, x-y+1/3, z+1/3'
'x+1/3, y+2/3, z+2/3'
'-y+1/3, x-y+2/3, z+2/3'
'-x+y+1/3, -x+2/3, z+2/3'
'-y+1/3, -x+2/3, z+2/3'
'-x+y+1/3, y+2/3, z+2/3'
'x+1/3, x-y+2/3, z+2/3'

loop_
_atom_site_label
_atom_site_type_symbol
_atom_site_fract_x
_atom_site_fract_y
_atom_site_fract_z
_atom_site_U_iso_or_equiv
_atom_site_adp_type
_atom_site_occupancy
_atom_site_symmetry_multiplicity
_atom_site_calc_flag
_atom_site_refinement_flags
K1 K -0.17954(2) 0.17954(2) 0.56270(2) 0.00964(12) Uani 1 2 d S
Cl1 Cl 0.0000 0.0000 0.44054(10) 0.01367(18) Uani 1 6 d S
B1 B -0.08739(11) 0.08739(11) 0.8987(2) 0.0043(4) Uani 1 2 d S
B2 B 0.15075(11) 0.3015(2) 0.7840(2) 0.0049(4) Uani 1 2 d S
O1 O -0.00079(10) 0.23426(10) 0.82039(10) 0.0058(2) Uani 1 1 d .
O2 O 0.22323(7) 0.44647(14) 0.72298(14) 0.0061(3) Uani 1 2 d S
O3 O 0.0000 0.0000 0.8896(3) 0.0029(5) Uani 1 6 d S

loop_
_atom_site_aniso_label
_atom_site_aniso_U_11
_atom_site_aniso_U_22
_atom_site_aniso_U_33
_atom_site_aniso_U_23
_atom_site_aniso_U_13
_atom_site_aniso_U_12
K1 0.00770(17) 0.00770(17) 0.01002(19) 0.00206(10) -0.00206(10) 0.00124(19)
Cl1 0.0126(2) 0.0126(2) 0.0158(4) 0.000 0.000 0.00629(12)
B1 0.0044(6) 0.0044(6) 0.0052(8) -0.0004(3) 0.0004(3) 0.0030(7)
B2 0.0064(7) 0.0051(10) 0.0029(7) -0.0010(7) -0.0005(4) 0.0025(5)
O1 0.0054(4) 0.0047(4) 0.0077(4) 0.0016(3) 0.0008(3) 0.0027(4)
O2 0.0072(4) 0.0047(6) 0.0056(6) 0.0013(5) 0.0006(2) 0.0024(3)
O3 0.0024(7) 0.0024(7) 0.0041(9) 0.000 0.000 0.0012(4)

loop_
_atom_type_symbol
_atom_type_description
_atom_type_scat_dispersion_real
_atom_type_scat_dispersion_imag
_atom_type_scat_source
B B 0.0013 0.0007 'International Tables Vol C Tables 4.2.6.8 and 6.1.1.4'
O O 0.0106 0.0060 'International Tables Vol C Tables 4.2.6.8 and 6.1.1.4'
Cl Cl 0.1484 0.1585 'International Tables Vol C Tables 4.2.6.8 and 6.1.1.4'
K K 0.2009 0.2494 'International Tables Vol C Tables 4.2.6.8 and 6.1.1.4'

loop_
_geom_angle_atom_site_label_1
_geom_angle_atom_site_label_2
_geom_angle_atom_site_label_3
_geom_angle
_geom_angle_site_symmetry_1
_geom_angle_site_symmetry_3
O1 K1 O1 150.33(4) 17_444 14_554
O1 K1 O1 125.02(4) 17_444 .
O1 K1 O1 75.952(15) 14_554 .
O1 K1 O1 75.952(15) 17_444 4
O1 K1 O1 125.02(4) 14_554 4
O1 K1 O1 49.97(4) . 4
O1 K1 O2 49.81(3) 17_444 13_444
O1 K1 O2 119.09(3) 14_554 13_444
O1 K1 O2 157.49(3) . 13_444
O1 K1 O2 115.43(3) 4 13_444
O1 K1 O2 119.09(3) 17_444 14_554
O1 K1 O2 49.81(3) 14_554 14_554
O1 K1 O2 115.43(3) . 14_554
O1 K1 O2 157.49(3) 4 14_554
O2 K1 O2 71.65(5) 13_444 14_554
O1 K1 B2 25.82(4) 17_444 13_444
O1 K1 B2 143.62(4) 14_554 13_444
O1 K1 B2 140.14(4) . 13_444
O1 K1 B2 91.28(4) 4 13_444
O2 K1 B2 26.07(5) 13_444 13_444
O2 K1 B2 97.72(4) 14_554 13_444
O1 K1 B2 143.62(4) 17_444 14_554
O1 K1 B2 25.82(4) 14_554 14_554
O1 K1 B2 91.28(4) . 14_554
O1 K1 B2 140.14(4) 4 14_554
O2 K1 B2 97.72(4) 13_444 14_554
O2 K1 B2 26.07(5) 14_554 14_554
B2 K1 B2 123.78(7) 13_444 14_554
O1 K1 Cl1 101.95(2) 17_444 7_455
O1 K1 Cl1 101.95(2) 14_554 7_455
O1 K1 Cl1 81.44(2) . 7_455
O1 K1 Cl1 81.44(2) 4 7_455
O2 K1 Cl1 79.06(3) 13_444 7_455
O2 K1 Cl1 79.06(3) 14_554 7_455
B2 K1 Cl1 83.97(3) 13_444 7_455
B2 K1 Cl1 83.97(3) 14_554 7_455
O1 K1 Cl1 80.91(2) 17_444 .
O1 K1 Cl1 80.91(2) 14_554 .
O1 K1 Cl1 84.24(2) . .
O1 K1 Cl1 84.24(2) 4 .
O2 K1 Cl1 113.41(3) 13_444 .
O2 K1 Cl1 113.41(3) 14_554 .
B2 K1 Cl1 103.08(3) 13_444 .
B2 K1 Cl1 103.08(3) 14_554 .
Cl1 K1 Cl1 164.19(3) 7_455 .
O1 K1 B1 99.96(2) 17_444 .
O1 K1 B1 99.96(2) 14_554 .
O1 K1 B1 25.157(19) . .
O1 K1 B1 25.157(19) 4 .
O2 K1 B1 139.65(3) 13_444 .
O2 K1 B1 139.65(3) 14_554 .
B2 K1 B1 116.40(4) 13_444 .
B2 K1 B1 116.40(4) 14_554 .
Cl1 K1 B1 83.57(4) 7_455 .
Cl1 K1 B1 80.62(4) . .
O1 K1 B2 135.96(4) 17_444 .
O1 K1 B2 57.61(4) 14_554 .
O1 K1 B2 21.27(4) . .
O1 K1 B2 67.44(4) 4 .
O2 K1 B2 173.66(4) 13_444 .
O2 K1 B2 103.55(4) 14_554 .
B2 K1 B2 158.37(7) 13_444 .
B2 K1 B2 77.576(12) 14_554 .
Cl1 K1 B2 96.10(3) 7_455 .
Cl1 K1 B2 72.09(3) . .
B1 K1 B2 42.54(3) . .
K1 Cl1 K1 90.59(2) 15_444 14_554
K1 Cl1 K1 90.59(2) 15_444 13_544
K1 Cl1 K1 90.59(2) 14_554 13_544
K1 Cl1 K1 164.19(3) 15_444 3
K1 Cl1 K1 78.369(7) 14_554 3
K1 Cl1 K1 78.369(7) 13_544 3
K1 Cl1 K1 78.369(7) 15_444 2
K1 Cl1 K1 164.19(3) 14_554 2
K1 Cl1 K1 78.369(7) 13_544 2
K1 Cl1 K1 109.906(16) 3 2
K1 Cl1 K1 78.370(7) 15_444 .
K1 Cl1 K1 78.370(7) 14_554 .
K1 Cl1 K1 164.19(3) 13_544 .
K1 Cl1 K1 109.906(16) 3 .
K1 Cl1 K1 109.906(16) 2 .
O2 B1 O1 110.94(10) 9_455 4
O2 B1 O1 110.94(10) 9_455 .
O1 B1 O1 107.02(15) 4 .
O2 B1 O3 108.90(16) 9_455 .
O1 B1 O3 109.51(10) 4 .
O1 B1 O3 109.51(10) . .
O2 B1 K1 135.72(11) 9_455 .
O1 B1 K1 54.00(8) 4 .
O1 B1 K1 54.00(8) . .
O3 B1 K1 115.38(13) . .
O1 B2 O1 121.21(17) . 5
O1 B2 O2 119.24(8) . .
O1 B2 O2 119.24(8) 5 .
O1 B2 K1 145.70(13) . 7
O1 B2 K1 62.06(6) 5 7
O2 B2 K1 65.30(6) . 7
O1 B2 K1 62.06(6) . 9_455
O1 B2 K1 145.70(13) 5 9_455
O2 B2 K1 65.30(6) . 9_455
K1 B2 K1 95.97(5) 7 9_455
O1 B2 K1 47.78(8) . .
O1 B2 K1 132.43(11) 5 .
O2 B2 K1 93.44(8) . .
K1 B2 K1 158.37(7) 7 .
K1 B2 K1 77.363(13) 9_455 .
O1 B2 K1 132.43(11) . 3
O1 B2 K1 47.78(8) 5 3
O2 B2 K1 93.44(8) . 3
K1 B2 K1 77.363(13) 7 3
K1 B2 K1 158.37(7) 9_455 3
K1 B2 K1 101.21(5) . 3
B2 O1 B1 124.60(12) . .
B2 O1 K1 92.12(9) . 9_455
B1 O1 K1 128.18(9) . 9_455
B2 O1 K1 110.95(11) . .
B1 O1 K1 100.84(8) . .
K1 O1 K1 97.11(3) 9_455 .
B2 O2 B1 128.98(16) . 14_554
B2 O2 K1 88.63(7) . 7
B1 O2 K1 117.54(4) 14_554 7
B2 O2 K1 88.63(7) . 9_455
B1 O2 K1 117.54(4) 14_554 9_455
K1 O2 K1 109.68(5) 7 9_455
B1 O3 B1 119.72(2) 2 3
B1 O3 B1 119.72(2) 2 .
B1 O3 B1 119.72(2) 3 .

loop_
_geom_bond_atom_site_label_1
_geom_bond_atom_site_label_2
_geom_bond_distance
_geom_bond_site_symmetry_2
K1 O1 2.7621(9) 17_444
K1 O1 2.7621(9) 14_554
K1 O1 2.7808(10) .
K1 O1 2.7808(10) 4
K1 O2 2.8393(8) 13_444
K1 O2 2.8393(8) 14_554
K1 B2 3.1244(14) 13_444
K1 B2 3.1244(14) 14_554
K1 Cl1 3.2660(7) 7_455
K1 Cl1 3.3101(6) .
K1 B1 3.376(2) .
K1 B2 3.5066(14) .
Cl1 K1 3.2659(7) 15_444
Cl1 K1 3.2659(7) 14_554
Cl1 K1 3.2660(7) 13_544
Cl1 K1 3.3101(6) 3
Cl1 K1 3.3101(6) 2
B1 O2 1.448(2) 9_455
B1 O1 1.4611(14) 4
B1 O1 1.4611(14) .
B1 O3 1.5252(19) .
B2 O1 1.3619(14) .
B2 O1 1.3619(14) 5
B2 O2 1.373(2) .
B2 K1 3.1244(14) 7
B2 K1 3.1244(14) 9_455
B2 K1 3.5066(14) 3
O1 K1 2.7621(9) 9_455
O2 B1 1.448(2) 14_554
O2 K1 2.8393(8) 7
O2 K1 2.8394(8) 9_455
O3 B1 1.5252(19) 2
O3 B1 1.5252(19) 3
